data_4064190
loop_
_publ_author_name
'Eguillor, Beatriz'
'Esteruelas, Miguel A.'
'Garc\'ia-Raboso, Jorge'
'Oliv\'an, Montserrat'
'O\~nate, Enrique'
'Pastor, Isidro M.'
'Pe\~nafiel, Itziar'
'Yus, Miguel'

_publ_section_title
;
 Osmium NHC Complexes from Alcohol-Functionalized Imidazoles and
 Imidazolium Salts
;
_journal_issue 6
_journal_name_full Organometallics
_journal_page_first 1658
_journal_paper_doi 10.1021/om101173e
_journal_volume 30
_journal_year 2011
_chemical_formula_sum 'C30 H60 N2 Os P2'
_chemical_formula_weight 700.94
_chemical_name_systematic
; 
 ? 
;
_space_group_IT_number 14
_symmetry_cell_setting monoclinic
_symmetry_space_group_name_Hall '-P 2yn'
_symmetry_space_group_name_H-M 'P 1 21/n 1'
_atom_sites_solution_hydrogens geom
_atom_sites_solution_primary heavy
_atom_sites_solution_secondary difmap
_audit_creation_method SHELXL-97
_cell_angle_alpha 90.00
_cell_angle_beta 98.900(2)
_cell_angle_gamma 90.00
_cell_formula_units_Z 4
_cell_length_a 12.2220(16)
_cell_length_b 15.4235(19)
_cell_length_c 17.219(2)
_cell_measurement_reflns_used 3035
_cell_measurement_temperature 100(2)
_cell_measurement_theta_max 20
_cell_measurement_theta_min 2
_cell_volume 3206.8(7)
_computing_cell_refinement 'SAINT+ v. 6.1 (Bruker AXS, 2000)'
_computing_data_collection 'SMART v. 5.625 (Bruker AXS, 2000)'
_computing_data_reduction 'SAINT+ v. 6.1 (Bruker AXS, 2000)'
_computing_molecular_graphics 'XP, SHELXTL v. 6.1 (Bruker, 2000)'
_computing_publication_material 'XCIF, SHELXTL v. 6.1 (Bruker, 2000)'
_computing_structure_refinement 'SHELXL-97 (Sheldrick, 1997)'
_computing_structure_solution 'SHELXS-97 (Sheldrick, 1990)'
_diffrn_ambient_temperature 100(2)
_diffrn_detector_area_resol_mean 8.26
_diffrn_measured_fraction_theta_full 0.994
_diffrn_measured_fraction_theta_max 0.924
_diffrn_measurement_device_type 'Bruker SMART APEX CCD system'
_diffrn_measurement_method '\w rotations with narrow frames'
_diffrn_radiation_monochromator graphite
_diffrn_radiation_source 'fine-focus sealed tube'
_diffrn_radiation_type MoK\a
_diffrn_radiation_wavelength 0.71073
_diffrn_reflns_av_R_equivalents 0.0962
_diffrn_reflns_av_sigmaI/netI 0.1256
_diffrn_reflns_limit_h_max 15
_diffrn_reflns_limit_h_min -15
_diffrn_reflns_limit_k_max 19
_diffrn_reflns_limit_k_min -19
_diffrn_reflns_limit_l_max 23
_diffrn_reflns_limit_l_min -22
_diffrn_reflns_number 39565
_diffrn_reflns_theta_full 27.50
_diffrn_reflns_theta_max 28.95
_diffrn_reflns_theta_min 1.78
_diffrn_standards_decay_% 'no decay'
_exptl_absorpt_coefficient_mu 4.096
_exptl_absorpt_correction_T_max 0.659
_exptl_absorpt_correction_T_min 0.504
_exptl_absorpt_correction_type multi-scan
_exptl_absorpt_process_details
;
Absorption correction performed with SADABS program. This is based on the
method of Blessing: Blessing, R. H., Acta Crystallogr., Sect. A 1995, 51, 33.

SADABS: Area-Detector Absorption Correction. Bruker-AXS 
within SAINT+ package, v. 6.1 (2000).
;
_exptl_crystal_colour colorless
_exptl_crystal_density_diffrn 1.452
_exptl_crystal_density_method 'not measured'
_exptl_crystal_description prism
_exptl_crystal_F_000 1440
_exptl_crystal_size_max 0.20
_exptl_crystal_size_mid 0.12
_exptl_crystal_size_min 0.10
_refine_diff_density_max 1.114
_refine_diff_density_min -1.241
_refine_diff_density_rms 0.137
_refine_ls_extinction_method none
_refine_ls_goodness_of_fit_ref 0.740
_refine_ls_hydrogen_treatment mixed
_refine_ls_matrix_type full
_refine_ls_number_parameters 354
_refine_ls_number_reflns 7856
_refine_ls_number_restraints 5
_refine_ls_restrained_S_all 0.740
_refine_ls_R_factor_all 0.0785
_refine_ls_R_factor_gt 0.0384
_refine_ls_shift/su_max 0.002
_refine_ls_shift/su_mean 0.000
_refine_ls_structure_factor_coef Fsqd
_refine_ls_weighting_details 'calc w=1/[\s^2^(Fo^2^)+(0.0053P)^2^+0.0000P] where P=(Fo^2^+2Fc^2^)/3'
_refine_ls_weighting_scheme calc
_refine_ls_wR_factor_gt 0.0490
_refine_ls_wR_factor_ref 0.0556
_reflns_number_gt 5176
_reflns_number_total 7856
_reflns_threshold_expression >2sigma(I)
_cod_data_source_file om101173e_si_002.cif
_cod_data_source_block mae230as
_cod_original_sg_symbol_H-M P2(1)/n
_cod_database_code 4064190

loop_
_symmetry_equiv_pos_as_xyz
'x, y, z'
'-x+1/2, y+1/2, -z+1/2'
'-x, -y, -z'
'x-1/2, -y-1/2, z-1/2'

loop_
_atom_site_label
_atom_site_type_symbol
_atom_site_fract_x
_atom_site_fract_y
_atom_site_fract_z
_atom_site_U_iso_or_equiv
_atom_site_adp_type
_atom_site_occupancy
_atom_site_symmetry_multiplicity
_atom_site_calc_flag
_atom_site_refinement_flags
Os Os -0.006644(16) 0.854029(13) 0.807798(12) 0.01481(5) Uani 1 1 d D
H1A H 0.1073(17) 0.805(2) 0.829(2) 0.018 Uiso 1 1 d D
H1B H -0.040(4) 0.9510(12) 0.822(3) 0.066(18) Uiso 1 1 d D
H1C H 0.094(3) 0.904(3) 0.856(2) 0.050 Uiso 1 1 d D
H1D H -0.1300(14) 0.880(3) 0.775(2) 0.050 Uiso 1 1 d D
P1 P -0.04556(10) 0.80432(8) 0.92787(7) 0.0161(3) Uani 1 1 d .
P2 P 0.04311(10) 0.91337(8) 0.69457(8) 0.0150(3) Uani 1 1 d .
N1 N -0.0591(3) 0.7321(2) 0.7525(2) 0.0178(9) Uani 1 1 d .
N2 N -0.0523(3) 0.5946(2) 0.7155(2) 0.0169(9) Uani 1 1 d .
C1 C 0.0063(4) 0.6646(3) 0.7449(3) 0.0173(11) Uani 1 1 d .
H1 H 0.081(3) 0.660(3) 0.760(2) 0.021 Uiso 1 1 d .
C2 C -0.1622(4) 0.6192(3) 0.7030(3) 0.0188(12) Uani 1 1 d D
H2 H -0.218(2) 0.579(2) 0.681(2) 0.023 Uiso 1 1 d D
C3 C -0.1647(4) 0.7027(3) 0.7250(3) 0.0195(12) Uani 1 1 d .
H3 H -0.220(4) 0.738(3) 0.725(3) 0.027(15) Uiso 1 1 d .
C4 C -0.0055(4) 0.5123(3) 0.6962(3) 0.0182(11) Uani 1 1 d .
C5 C -0.0208(4) 0.4405(3) 0.7413(3) 0.0218(12) Uani 1 1 d .
C6 C 0.0247(4) 0.3623(3) 0.7204(3) 0.0221(12) Uani 1 1 d .
H6 H 0.0163 0.3118 0.7505 0.027 Uiso 1 1 calc R
C7 C 0.0817(3) 0.3562(4) 0.6569(3) 0.0225(11) Uani 1 1 d .
C8 C 0.0944(4) 0.4300(3) 0.6135(3) 0.0248(13) Uani 1 1 d .
H8 H 0.1343 0.4265 0.5704 0.030 Uiso 1 1 calc R
C9 C 0.0497(4) 0.5094(3) 0.6315(3) 0.0213(12) Uani 1 1 d .
C10 C -0.0863(4) 0.4443(3) 0.8079(3) 0.0258(13) Uani 1 1 d .
H10A H -0.0606 0.4932 0.8423 0.039 Uiso 1 1 calc R
H10B H -0.0763 0.3902 0.8380 0.039 Uiso 1 1 calc R
H10C H -0.1649 0.4521 0.7869 0.039 Uiso 1 1 calc R
C11 C 0.1254(4) 0.2707(3) 0.6333(3) 0.0317(14) Uani 1 1 d .
H11A H 0.1028 0.2619 0.5767 0.048 Uiso 1 1 calc R
H11B H 0.0955 0.2239 0.6622 0.048 Uiso 1 1 calc R
H11C H 0.2065 0.2706 0.6455 0.048 Uiso 1 1 calc R
C12 C 0.0609(4) 0.5880(3) 0.5811(3) 0.0284(13) Uani 1 1 d .
H12A H -0.0061 0.6236 0.5780 0.043 Uiso 1 1 calc R
H12B H 0.0706 0.5693 0.5282 0.043 Uiso 1 1 calc R
H12C H 0.1253 0.6221 0.6045 0.043 Uiso 1 1 calc R
C13 C -0.0491(4) 0.6834(3) 0.9378(3) 0.0169(11) Uani 1 1 d .
H13 H -0.0886 0.6616 0.8863 0.020 Uiso 1 1 calc R
C14 C 0.0682(3) 0.6447(3) 0.9462(3) 0.0242(11) Uani 1 1 d .
H14A H 0.1051 0.6515 1.0005 0.036 Uiso 1 1 calc R
H14B H 0.1107 0.6750 0.9107 0.036 Uiso 1 1 calc R
H14C H 0.0633 0.5830 0.9326 0.036 Uiso 1 1 calc R
C15 C -0.1112(3) 0.6447(3) 1.0002(2) 0.0229(11) Uani 1 1 d .
H15A H -0.1103 0.5813 0.9965 0.034 Uiso 1 1 calc R
H15B H -0.1880 0.6653 0.9914 0.034 Uiso 1 1 calc R
H15C H -0.0751 0.6627 1.0525 0.034 Uiso 1 1 calc R
C16 C 0.0497(4) 0.8474(3) 1.0140(2) 0.0189(10) Uani 1 1 d .
H16 H 0.0384 0.9116 1.0110 0.023 Uiso 1 1 calc R
C17 C 0.1729(3) 0.8352(3) 1.0096(3) 0.0246(13) Uani 1 1 d .
H17A H 0.2165 0.8758 1.0457 0.037 Uiso 1 1 calc R
H17B H 0.1862 0.8464 0.9558 0.037 Uiso 1 1 calc R
H17C H 0.1948 0.7757 1.0245 0.037 Uiso 1 1 calc R
C18 C 0.0270(4) 0.8230(3) 1.0959(3) 0.0290(13) Uani 1 1 d .
H18A H 0.0473 0.7623 1.1066 0.043 Uiso 1 1 calc R
H18B H -0.0519 0.8310 1.0986 0.043 Uiso 1 1 calc R
H18C H 0.0710 0.8602 1.1351 0.043 Uiso 1 1 calc R
C19 C -0.1816(4) 0.8354(3) 0.9539(3) 0.0192(12) Uani 1 1 d .
H19 H -0.1886 0.8082 1.0056 0.023 Uiso 1 1 calc R
C20 C -0.2772(4) 0.8023(3) 0.8929(3) 0.0268(13) Uani 1 1 d .
H20A H -0.3479 0.8165 0.9100 0.040 Uiso 1 1 calc R
H20B H -0.2711 0.7393 0.8875 0.040 Uiso 1 1 calc R
H20C H -0.2737 0.8299 0.8421 0.040 Uiso 1 1 calc R
C21 C -0.1917(4) 0.9339(3) 0.9624(3) 0.0304(14) Uani 1 1 d .
H21A H -0.1695 0.9626 0.9165 0.046 Uiso 1 1 calc R
H21B H -0.1434 0.9531 1.0101 0.046 Uiso 1 1 calc R
H21C H -0.2686 0.9490 0.9661 0.046 Uiso 1 1 calc R
C22 C 0.1613(4) 0.9913(3) 0.7117(3) 0.0198(12) Uani 1 1 d .
H22 H 0.2270 0.9558 0.7343 0.024 Uiso 1 1 calc R
C23 C 0.1503(4) 1.0605(3) 0.7736(3) 0.0261(13) Uani 1 1 d .
H23A H 0.2190 1.0942 0.7840 0.039 Uiso 1 1 calc R
H23B H 0.1363 1.0325 0.8222 0.039 Uiso 1 1 calc R
H23C H 0.0885 1.0992 0.7541 0.039 Uiso 1 1 calc R
C24 C 0.1932(4) 1.0338(3) 0.6374(3) 0.0306(14) Uani 1 1 d .
H24A H 0.1306 1.0679 0.6111 0.046 Uiso 1 1 calc R
H24B H 0.2121 0.9886 0.6017 0.046 Uiso 1 1 calc R
H24C H 0.2572 1.0718 0.6523 0.046 Uiso 1 1 calc R
C25 C 0.0922(4) 0.8315(3) 0.6278(3) 0.0146(11) Uani 1 1 d .
H25 H 0.0436 0.7798 0.6309 0.017 Uiso 1 1 calc R
C26 C 0.2100(4) 0.7998(3) 0.6606(3) 0.0212(12) Uani 1 1 d .
H26A H 0.2274 0.7483 0.6314 0.032 Uiso 1 1 calc R
H26B H 0.2140 0.7851 0.7163 0.032 Uiso 1 1 calc R
H26C H 0.2636 0.8458 0.6548 0.032 Uiso 1 1 calc R
C27 C 0.0841(3) 0.8503(3) 0.5397(2) 0.0230(11) Uani 1 1 d .
H27A H 0.1325 0.8991 0.5318 0.034 Uiso 1 1 calc R
H27B H 0.0074 0.8648 0.5179 0.034 Uiso 1 1 calc R
H27C H 0.1072 0.7989 0.5129 0.034 Uiso 1 1 calc R
C28 C -0.0661(4) 0.9688(3) 0.6254(3) 0.0189(11) Uani 1 1 d .
H28 H -0.0332 0.9877 0.5785 0.023 Uiso 1 1 calc R
C29 C -0.1614(4) 0.9053(3) 0.5976(3) 0.0249(13) Uani 1 1 d .
H29A H -0.1954 0.8865 0.6428 0.037 Uiso 1 1 calc R
H29B H -0.1323 0.8547 0.5731 0.037 Uiso 1 1 calc R
H29C H -0.2171 0.9342 0.5592 0.037 Uiso 1 1 calc R
C30 C -0.1140(4) 1.0488(3) 0.6608(3) 0.0266(13) Uani 1 1 d .
H30A H -0.1811 1.0676 0.6263 0.040 Uiso 1 1 calc R
H30B H -0.0592 1.0956 0.6661 0.040 Uiso 1 1 calc R
H30C H -0.1323 1.0342 0.7127 0.040 Uiso 1 1 calc R

loop_
_atom_site_aniso_label
_atom_site_aniso_U_11
_atom_site_aniso_U_22
_atom_site_aniso_U_33
_atom_site_aniso_U_23
_atom_site_aniso_U_13
_atom_site_aniso_U_12
Os 0.01674(8) 0.01512(9) 0.01356(9) 0.00126(11) 0.00552(7) 0.00014(11)
P1 0.0179(7) 0.0167(7) 0.0144(7) 0.0000(6) 0.0049(6) 0.0015(5)
P2 0.0169(6) 0.0146(7) 0.0145(7) -0.0005(6) 0.0055(6) -0.0004(5)
N1 0.022(2) 0.021(2) 0.011(2) 0.0029(18) 0.0046(19) -0.0007(19)
N2 0.023(2) 0.014(2) 0.013(2) -0.0043(18) 0.0029(19) -0.0005(18)
C1 0.020(2) 0.017(3) 0.015(3) 0.006(2) 0.004(2) 0.000(2)
C2 0.017(3) 0.020(3) 0.018(3) 0.007(2) 0.001(2) -0.002(2)
C3 0.017(3) 0.022(3) 0.020(3) 0.001(2) 0.005(2) 0.006(2)
C4 0.020(3) 0.014(2) 0.019(3) -0.003(2) -0.002(2) 0.002(2)
C5 0.018(3) 0.027(3) 0.019(3) 0.003(2) 0.001(2) -0.002(2)
C6 0.022(3) 0.013(3) 0.031(3) 0.008(2) -0.001(2) -0.004(2)
C7 0.013(2) 0.025(3) 0.028(3) -0.010(3) -0.002(2) -0.003(3)
C8 0.027(3) 0.023(3) 0.026(3) -0.010(3) 0.007(3) -0.005(3)
C9 0.023(3) 0.020(3) 0.021(3) 0.000(2) 0.004(2) -0.003(2)
C10 0.024(3) 0.027(3) 0.029(3) 0.003(3) 0.012(3) 0.000(2)
C11 0.028(3) 0.026(3) 0.041(4) -0.002(3) 0.003(3) 0.004(3)
C12 0.038(3) 0.024(3) 0.025(3) -0.001(2) 0.011(3) -0.003(3)
C13 0.022(3) 0.014(3) 0.015(3) 0.001(2) 0.004(2) -0.001(2)
C14 0.028(3) 0.019(3) 0.026(3) 0.001(3) 0.007(2) 0.006(3)
C15 0.027(3) 0.019(3) 0.024(3) 0.010(3) 0.009(2) -0.001(3)
C16 0.027(3) 0.016(3) 0.014(2) -0.001(2) 0.004(2) 0.001(2)
C17 0.024(3) 0.031(3) 0.018(3) -0.004(2) 0.001(2) -0.006(2)
C18 0.032(3) 0.037(3) 0.019(3) -0.002(2) 0.009(3) -0.005(3)
C19 0.022(3) 0.018(3) 0.021(3) 0.006(2) 0.010(2) 0.000(2)
C20 0.023(3) 0.030(3) 0.030(3) 0.009(3) 0.013(3) 0.002(2)
C21 0.031(3) 0.029(3) 0.036(4) 0.008(3) 0.019(3) 0.008(3)
C22 0.019(3) 0.018(3) 0.024(3) 0.003(2) 0.008(2) 0.001(2)
C23 0.032(3) 0.024(3) 0.023(3) -0.003(2) 0.008(3) -0.009(3)
C24 0.040(3) 0.026(3) 0.031(3) -0.003(3) 0.021(3) -0.013(3)
C25 0.018(2) 0.010(3) 0.016(3) 0.0006(19) 0.003(2) -0.0030(19)
C26 0.026(3) 0.023(3) 0.017(3) 0.002(2) 0.011(2) 0.004(2)
C27 0.023(2) 0.026(3) 0.023(3) -0.001(3) 0.013(2) 0.003(3)
C28 0.018(3) 0.023(3) 0.017(3) 0.004(2) 0.006(2) 0.003(2)
C29 0.028(3) 0.033(3) 0.013(3) 0.002(2) 0.002(2) 0.003(2)
C30 0.025(3) 0.025(3) 0.030(3) 0.005(3) 0.005(3) 0.006(2)

loop_
_atom_type_symbol
_atom_type_description
_atom_type_scat_dispersion_real
_atom_type_scat_dispersion_imag
_atom_type_scat_source
C C 0.0033 0.0016 'International Tables Vol C Tables 4.2.6.8 and 6.1.1.4'
H H 0.0000 0.0000 'International Tables Vol C Tables 4.2.6.8 and 6.1.1.4'
N N 0.0061 0.0033 'International Tables Vol C Tables 4.2.6.8 and 6.1.1.4'
P P 0.1023 0.0942 'International Tables Vol C Tables 4.2.6.8 and 6.1.1.4'
Os Os -1.2165 7.6030 'International Tables Vol C Tables 4.2.6.8 and 6.1.1.4'

loop_
_geom_angle_atom_site_label_1
_geom_angle_atom_site_label_2
_geom_angle_atom_site_label_3
_geom_angle
N1 Os P2 94.11(10)
N1 Os P1 90.99(10)
P2 Os P1 174.55(5)
N1 Os H1A 82.6(14)
P2 Os H1A 92.7(14)
P1 Os H1A 86.0(14)
N1 Os H1B 145.8(18)
P2 Os H1B 82.4(18)
P1 Os H1B 94.5(18)
H1A Os H1B 131(2)
N1 Os H1C 144.1(17)
P2 Os H1C 88.3(17)
P1 Os H1C 86.5(17)
H1A Os H1C 61.4(19)
H1B Os H1C 70(2)
N1 Os H1D 81.8(16)
P2 Os H1D 87.6(16)
P1 Os H1D 95.1(16)
H1A Os H1D 164(2)
H1B Os H1D 64(2)
H1C Os H1D 134(2)
C19 P1 C16 100.9(2)
C19 P1 C13 101.6(2)
C16 P1 C13 107.7(2)
C19 P1 Os 116.46(15)
C16 P1 Os 113.72(15)
C13 P1 Os 114.88(15)
C28 P2 C22 105.5(2)
C28 P2 C25 100.6(2)
C22 P2 C25 102.6(2)
C28 P2 Os 117.74(15)
C22 P2 Os 114.74(16)
C25 P2 Os 113.69(14)
C1 N1 C3 104.6(4)
C1 N1 Os 125.6(3)
C3 N1 Os 129.4(3)
C1 N2 C2 106.6(4)
C1 N2 C4 125.5(4)
C2 N2 C4 127.8(4)
N1 C1 N2 111.8(4)
N1 C1 H1 128(3)
N2 C1 H1 120(3)
C3 C2 N2 106.4(4)
C3 C2 H2 134(3)
N2 C2 H2 120(3)
C2 C3 N1 110.6(4)
C2 C3 H3 131(3)
N1 C3 H3 119(3)
C5 C4 C9 123.3(4)
C5 C4 N2 118.7(5)
C9 C4 N2 118.0(4)
C4 C5 C6 116.9(5)
C4 C5 C10 122.3(5)
C6 C5 C10 120.8(5)
C7 C6 C5 122.0(5)
C7 C6 H6 119.0
C5 C6 H6 119.0
C8 C7 C6 118.8(5)
C8 C7 C11 120.1(4)
C6 C7 C11 121.0(5)
C7 C8 C9 121.4(5)
C7 C8 H8 119.3
C9 C8 H8 119.3
C4 C9 C8 117.6(5)
C4 C9 C12 122.2(4)
C8 C9 C12 120.2(5)
C5 C10 H10A 109.5
C5 C10 H10B 109.5
H10A C10 H10B 109.5
C5 C10 H10C 109.5
H10A C10 H10C 109.5
H10B C10 H10C 109.5
C7 C11 H11A 109.5
C7 C11 H11B 109.5
H11A C11 H11B 109.5
C7 C11 H11C 109.5
H11A C11 H11C 109.5
H11B C11 H11C 109.5
C9 C12 H12A 109.5
C9 C12 H12B 109.5
H12A C12 H12B 109.5
C9 C12 H12C 109.5
H12A C12 H12C 109.5
H12B C12 H12C 109.5
C15 C13 C14 109.8(4)
C15 C13 P1 118.3(3)
C14 C13 P1 111.1(3)
C15 C13 H13 105.5
C14 C13 H13 105.5
P1 C13 H13 105.5
C13 C14 H14A 109.5
C13 C14 H14B 109.5
H14A C14 H14B 109.5
C13 C14 H14C 109.5
H14A C14 H14C 109.5
H14B C14 H14C 109.5
C13 C15 H15A 109.5
C13 C15 H15B 109.5
H15A C15 H15B 109.5
C13 C15 H15C 109.5
H15A C15 H15C 109.5
H15B C15 H15C 109.5
C18 C16 C17 109.6(4)
C18 C16 P1 117.9(3)
C17 C16 P1 114.6(3)
C18 C16 H16 104.4
C17 C16 H16 104.4
P1 C16 H16 104.4
C16 C17 H17A 109.5
C16 C17 H17B 109.5
H17A C17 H17B 109.5
C16 C17 H17C 109.5
H17A C17 H17C 109.5
H17B C17 H17C 109.5
C16 C18 H18A 109.5
C16 C18 H18B 109.5
H18A C18 H18B 109.5
C16 C18 H18C 109.5
H18A C18 H18C 109.5
H18B C18 H18C 109.5
C20 C19 C21 109.4(4)
C20 C19 P1 111.4(3)
C21 C19 P1 111.6(3)
C20 C19 H19 108.1
C21 C19 H19 108.1
P1 C19 H19 108.1
C19 C20 H20A 109.5
C19 C20 H20B 109.5
H20A C20 H20B 109.5
C19 C20 H20C 109.5
H20A C20 H20C 109.5
H20B C20 H20C 109.5
C19 C21 H21A 109.5
C19 C21 H21B 109.5
H21A C21 H21B 109.5
C19 C21 H21C 109.5
H21A C21 H21C 109.5
H21B C21 H21C 109.5
C23 C22 C24 110.0(4)
C23 C22 P2 114.2(3)
C24 C22 P2 115.6(3)
C23 C22 H22 105.3
C24 C22 H22 105.3
P2 C22 H22 105.3
C22 C23 H23A 109.5
C22 C23 H23B 109.5
H23A C23 H23B 109.5
C22 C23 H23C 109.5
H23A C23 H23C 109.5
H23B C23 H23C 109.5
C22 C24 H24A 109.5
C22 C24 H24B 109.5
H24A C24 H24B 109.5
C22 C24 H24C 109.5
H24A C24 H24C 109.5
H24B C24 H24C 109.5
C27 C25 C26 109.6(4)
C27 C25 P2 120.3(3)
C26 C25 P2 111.1(3)
C27 C25 H25 104.8
C26 C25 H25 104.8
P2 C25 H25 104.8
C25 C26 H26A 109.5
C25 C26 H26B 109.5
H26A C26 H26B 109.5
C25 C26 H26C 109.5
H26A C26 H26C 109.5
H26B C26 H26C 109.5
C25 C27 H27A 109.5
C25 C27 H27B 109.5
H27A C27 H27B 109.5
C25 C27 H27C 109.5
H27A C27 H27C 109.5
H27B C27 H27C 109.5
C30 C28 C29 108.6(4)
C30 C28 P2 113.4(3)
C29 C28 P2 109.9(3)
C30 C28 H28 108.3
C29 C28 H28 108.3
P2 C28 H28 108.3
C28 C29 H29A 109.5
C28 C29 H29B 109.5
H29A C29 H29B 109.5
C28 C29 H29C 109.5
H29A C29 H29C 109.5
H29B C29 H29C 109.5
C28 C30 H30A 109.5
C28 C30 H30B 109.5
H30A C30 H30B 109.5
C28 C30 H30C 109.5
H30A C30 H30C 109.5
H30B C30 H30C 109.5

loop_
_geom_bond_atom_site_label_1
_geom_bond_atom_site_label_2
_geom_bond_distance
Os N1 2.159(4)
Os P2 2.3185(13)
Os P1 2.3223(13)
Os H1A 1.580(10)
Os H1B 1.581(10)
Os H1C 1.578(10)
Os H1D 1.577(10)
P1 C19 1.851(4)
P1 C16 1.860(4)
P1 C13 1.874(4)
P2 C28 1.854(5)
P2 C22 1.867(5)
P2 C25 1.868(4)
N1 C1 1.331(5)
N1 C3 1.381(6)
N2 C1 1.350(5)
N2 C2 1.380(6)
N2 C4 1.452(5)
C1 H1 0.91(4)
C2 C3 1.344(6)
C2 H2 0.952(10)
C3 H3 0.87(4)
C4 C5 1.382(6)
C4 C9 1.389(6)
C5 C6 1.399(6)
C5 C10 1.497(6)
C6 C7 1.387(6)
C6 H6 0.9500
C7 C8 1.384(7)
C7 C11 1.502(6)
C8 C9 1.395(6)
C8 H8 0.9500
C9 C12 1.509(6)
C10 H10A 0.9800
C10 H10B 0.9800
C10 H10C 0.9800
C11 H11A 0.9800
C11 H11B 0.9800
C11 H11C 0.9800
C12 H12A 0.9800
C12 H12B 0.9800
C12 H12C 0.9800
C13 C15 1.528(5)
C13 C14 1.538(5)
C13 H13 1.0000
C14 H14A 0.9800
C14 H14B 0.9800
C14 H14C 0.9800
C15 H15A 0.9800
C15 H15B 0.9800
C15 H15C 0.9800
C16 C18 1.526(6)
C16 C17 1.530(6)
C16 H16 1.0000
C17 H17A 0.9800
C17 H17B 0.9800
C17 H17C 0.9800
C18 H18A 0.9800
C18 H18B 0.9800
C18 H18C 0.9800
C19 C20 1.533(6)
C19 C21 1.533(6)
C19 H19 1.0000
C20 H20A 0.9800
C20 H20B 0.9800
C20 H20C 0.9800
C21 H21A 0.9800
C21 H21B 0.9800
C21 H21C 0.9800
C22 C23 1.529(6)
C22 C24 1.540(6)
C22 H22 1.0000
C23 H23A 0.9800
C23 H23B 0.9800
C23 H23C 0.9800
C24 H24A 0.9800
C24 H24B 0.9800
C24 H24C 0.9800
C25 C27 1.533(5)
C25 C26 1.543(6)
C25 H25 1.0000
C26 H26A 0.9800
C26 H26B 0.9800
C26 H26C 0.9800
C27 H27A 0.9800
C27 H27B 0.9800
C27 H27C 0.9800
C28 C30 1.531(6)
C28 C29 1.541(6)
C28 H28 1.0000
C29 H29A 0.9800
C29 H29B 0.9800
C29 H29C 0.9800
C30 H30A 0.9800
C30 H30B 0.9800
C30 H30C 0.9800
